data_2001811
loop_
_publ_author_name
'Mac\'i\<cek, J.'
'Tcholakova, J.'
'Parvanova, M.'

_publ_contact_author
;
     Dr Josef Mac\'i\<cek
     Bulgarian Academy of Sciences
     Institute of Applied Mineralogy
     Rakovski str. 92
     1000 Sofia
     Bulgaria
;
_publ_section_title
;
 Structure of 1-benzhydryl-4-(2-benzoylethyl)piperazinium
 tetrachlorocuprate(II) hydrate
;
_journal_issue 4
_journal_name_full 'Acta Crystallographica Section C'
_journal_page_first 788
_journal_page_last 790
_journal_paper_doi 10.1107/S0108270192012058
_journal_volume 49
_journal_year 1993
_chemical_formula_analytical 'C26 H32 Cl4 Cu N2 O2'
_chemical_formula_moiety 'C26 H30 N2 O 2+, Cu Cl4 2-, H2 O'
_chemical_formula_structural
;
'(C6 H5)2 (C H) (C4 H10 N2) (C H2)2 (C O) (C6 H5) (Cu Cl4) (H2 O)
;
_chemical_formula_sum 'C26 H32 Cl4 Cu N2 O2'
_chemical_formula_weight 609.90
_chemical_melting_point 162
_chemical_name_systematic
;1-Benzhydryl-4-(2-benzoylethyl)piperazonium Tetrachlorocuprate(II)
 Monohydrate
;
_space_group_IT_number 2
_symmetry_cell_setting triclinic
_symmetry_space_group_name_Hall '-P 1'
_symmetry_space_group_name_H-M 'P -1'
_atom_type_scat_source 'SDP/PDP (Enraf-Nonius, 1985)'
_audit_creation_method 'from SDP files using KAPPA (Mac\'i\<cek, 1992. Unpublished)'
_cell_angle_alpha 71.200(10)
_cell_angle_beta 89.850(10)
_cell_angle_gamma 77.740(10)
_cell_formula_units_Z 2
_cell_length_a 8.8800(10)
_cell_length_b 10.5940(10)
_cell_length_c 16.387(2)
_cell_measurement_reflns_used 22
_cell_measurement_temperature 292
_cell_measurement_theta_max 19.62
_cell_measurement_theta_min 17.96
_cell_volume 1422.5(3)
_computing_cell_refinement 'reduced cell by BLAF (Mac\'ivcek & Yordanov, 1992)'
_computing_data_collection 'CAD4 (Enraf-Nonius, 1988)'
_computing_data_reduction 'SDP/PDP ; BAYES (Blessing, 1987)'
_computing_molecular_graphics 'ORTEPII (Johnson, 1976)'
_computing_publication_material 'KAPPA (Mac\'ivcek, 1992; unpublished)'
_computing_structure_refinement SDP/PDP
_computing_structure_solution 'MULTAN11/82 (Main et al., 1982)'
_diffrn_ambient_temperature 292
_diffrn_measurement_device 'Enraf-Nonius CAD-4 diffractometer'
_diffrn_measurement_method 'Continuous \w/2\q scan profiles'
_diffrn_radiation_monochromator 'graphite (perpendicular mode)'
_diffrn_radiation_source '2kW fine focus Philips tube'
_diffrn_radiation_type 'Mo K\a'
_diffrn_radiation_wavelength 0.71073
_diffrn_reflns_av_R_equivalents 0.019
_diffrn_reflns_limit_h_max 10
_diffrn_reflns_limit_h_min 0
_diffrn_reflns_limit_k_max 12
_diffrn_reflns_limit_k_min -12
_diffrn_reflns_limit_l_max 19
_diffrn_reflns_limit_l_min -19
_diffrn_reflns_number 5369
_diffrn_reflns_reduction_process 'F~obs~ = ( I~raw~/LP )^1/2^, where LP = Lorentz-polarization correction'
_diffrn_reflns_theta_max 25
_diffrn_reflns_theta_min 0
_diffrn_standards_decay_% 0.7
_diffrn_standards_interval_time 120
_diffrn_standards_number 3
_exptl_absorpt_coefficient_mu 1.16
_exptl_absorpt_correction_type none
_exptl_crystal_colour orange
_exptl_crystal_density_diffrn 1.424
_exptl_crystal_description 'approximately prismatic'
_exptl_crystal_F_000 610
_exptl_crystal_size_max 0.2
_exptl_crystal_size_mid 0.2
_exptl_crystal_size_min 0.13
_refine_diff_density_max 0.77
_refine_diff_density_min -1.22
_refine_ls_goodness_of_fit_all 2.727
_refine_ls_goodness_of_fit_obs 3.089
_refine_ls_hydrogen_treatment
; H atoms positioned geometrically  and
not refined (C-H, N-H = 0.95 \%A)
;
_refine_ls_matrix_type full
_refine_ls_number_constraints 120
_refine_ls_number_parameters 323
_refine_ls_number_reflns 3475
_refine_ls_number_restraints 0
_refine_ls_R_factor_all 0.139
_refine_ls_R_factor_obs 0.098
_refine_ls_shift/esd_max 0.014
_refine_ls_structure_factor_coef F
_refine_ls_weighting_scheme
;
1/[k~i~\s^2^(F)+(0.001F)^2^];  k~i~ = [10.0,\s(I)/(0.01,F^2^)~max~]~max~
for I < 3\s(I), otherwise k~i~ = 1
;
_refine_ls_wR_factor_all 0.084
_refine_ls_wR_factor_obs 0.076
_reflns_number_observed 3475
_reflns_number_total 5013
_reflns_observed_criterion I>\s(I)
_cod_data_source_file mu1015.cif
_cod_data_source_block mu1015a
_cod_depositor_comments
;
 Adding _atom_site_type_symbol label and values.

 Antanas Vaitkus
 2013-04-08
;
_cod_database_code 2001811

loop_
_symmetry_equiv_pos_as_xyz
+x,+y,+z
-x,-y,-z

loop_
_atom_site_aniso_label
_atom_site_aniso_U_11
_atom_site_aniso_U_22
_atom_site_aniso_U_33
_atom_site_aniso_U_12
_atom_site_aniso_U_13
_atom_site_aniso_U_23
Cu 0.0633(8) 0.0552(7) 0.0563(7) -0.0136(6) 0.0054(7) -0.0190(6)
Cl1 0.063(2) 0.0330(10) 0.0560(10) -0.0130(10) 0.0090(10) -0.0150(10)
Cl2 0.086(2) 0.094(2) 0.060(2) -0.035(2) -0.016(2) -0.014(2)
Cl3 0.102(2) 0.0540(10) 0.096(2) -0.0230(10) 0.002(2) -0.0390(10)
Cl4 0.132(3) 0.104(3) 0.075(2) 0.004(2) 0.050(2) -0.010(2)
O 0.082(5) 0.056(4) 0.030(4) 0.028(4) 0.001(4) -0.006(3)
N1 0.027(4) 0.030(4) 0.016(3) -0.001(3) 0.004(3) -0.004(3)
N2 0.026(4) 0.029(3) 0.018(3) -0.004(3) 0.001(3) -0.006(3)
C1 0.037(5) 0.043(5) 0.024(4) -0.007(4) 0.002(4) -0.011(4)
C2 0.033(5) 0.036(5) 0.017(4) 0.004(4) 0.001(4) -0.010(3)
C3 0.034(5) 0.032(5) 0.018(4) 0.000(4) -0.005(4) -0.002(4)
C4 0.030(5) 0.037(5) 0.020(4) -0.007(4) 0.008(4) -0.007(3)
C5 0.024(5) 0.043(5) 0.025(4) 0.003(4) 0.007(4) -0.013(4)
C6 0.024(5) 0.037(5) 0.017(4) 0.004(4) 0.000(4) -0.008(3)
C7 0.030(5) 0.037(4) 0.020(4) -0.007(4) 0.007(4) -0.010(3)
C8 0.034(5) 0.021(4) 0.023(4) -0.003(4) 0.002(4) -0.002(3)
C1a 0.047(6) 0.034(5) 0.024(4) -0.010(4) 0.005(4) -0.009(4)
C2a 0.062(7) 0.064(7) 0.026(5) -0.005(6) 0.010(5) -0.003(5)
C3a 0.080(9) 0.105(9) 0.042(6) 0.004(8) 0.019(6) -0.017(6)
C4a 0.098(9) 0.103(9) 0.021(5) -0.013(8) 0.020(6) -0.010(6)
C5a 0.089(9) 0.097(9) 0.024(6) -0.016(7) -0.013(6) 0.003(6)
C6a 0.054(7) 0.080(7) 0.024(5) 0.004(6) -0.002(5) -0.006(5)
C1b 0.022(5) 0.042(5) 0.017(4) 0.001(4) -0.010(4) 0.004(4)
C2b 0.046(6) 0.051(5) 0.029(5) -0.004(5) -0.002(5) -0.012(4)
C3b 0.057(7) 0.070(6) 0.036(5) 0.006(6) -0.009(5) -0.024(4)
C4b 0.042(7) 0.108(9) 0.025(5) 0.011(7) -0.007(5) -0.002(6)
C5b 0.045(6) 0.092(8) 0.037(6) -0.016(6) 0.010(5) 0.020(6)
C6b 0.040(6) 0.055(6) 0.033(5) -0.006(5) -0.006(5) 0.007(5)
C1c 0.028(5) 0.039(5) 0.015(4) -0.002(4) -0.003(4) 0.002(4)
C2c 0.033(6) 0.036(5) 0.054(6) -0.006(4) 0.004(5) 0.001(5)
C3c 0.042(6) 0.058(6) 0.076(7) -0.017(5) 0.004(6) -0.012(6)
C4c 0.022(6) 0.110(9) 0.057(7) -0.005(6) 0.000(5) -0.019(6)
C5c 0.047(7) 0.074(7) 0.066(7) 0.029(6) -0.014(6) -0.031(5)
C6c 0.036(6) 0.059(6) 0.061(6) 0.001(5) -0.006(5) -0.029(4)

loop_
_atom_site_label
_atom_site_type_symbol
_atom_site_fract_x
_atom_site_fract_y
_atom_site_fract_z
_atom_site_U_iso_or_equiv
_atom_site_thermal_displace_type
_atom_site_calc_flag
_atom_site_calc_attached_atom
_atom_site_occupancy
Cu Cu 0.2105(2) -0.14130(10) 0.34609(9) 0.0580(4) Uani ? ? 1
Cl1 Cl 0.0254(3) 0.0435(2) 0.3466(2) 0.0503(8) Uani ? ? 1
Cl2 Cl 0.3128(4) -0.2102(3) 0.4830(2) 0.0800(10) Uani ? ? 1
Cl3 Cl 0.1373(4) -0.3320(3) 0.3434(2) 0.0800(10) Uani ? ? 1
Cl4 Cl 0.2798(5) -0.0678(4) 0.2157(2) 0.113(2) Uani ? ? 1
O O 0.4589(8) -0.1063(7) 0.7130(4) 0.065(3) Uani ? ? 1
N1 N 0.2561(7) 0.2131(6) 0.4923(4) 0.026(2) Uani ? ? 1
N2 N 0.0867(7) 0.3307(6) 0.3218(4) 0.025(2) Uani ? ? 1
C1 C 0.3630(10) -0.0193(9) 0.7274(5) 0.035(3) Uani ? ? 1
C2 C 0.2880(10) 0.1086(8) 0.6552(5) 0.030(3) Uani ? ? 1
C3 C 0.3280(10) 0.0913(8) 0.5698(5) 0.031(3) Uani ? ? 1
C4 C 0.0850(9) 0.2346(8) 0.4816(5) 0.030(3) Uani ? ? 1
C5 C 0.0142(9) 0.3507(8) 0.4005(5) 0.032(3) Uani ? ? 1
C6 C 0.3274(9) 0.1948(8) 0.4130(5) 0.028(3) Uani ? ? 1
C7 C 0.2581(9) 0.3102(8) 0.3334(5) 0.029(3) Uani ? ? 1
C8 C 0.0202(9) 0.4490(8) 0.2412(5) 0.028(3) Uani ? ? 1
C1a C 0.3210(10) -0.0309(8) 0.8171(5) 0.035(3) Uani ? ? 1
C2a C 0.1820(10) 0.0360(10) 0.8355(6) 0.055(4) Uani ? ? 1
C3a C 0.1520(10) 0.0200(10) 0.9197(6) 0.081(5) Uani ? ? 1
C4a C 0.2540(10) -0.0570(10) 0.9848(6) 0.078(5) Uani ? ? 1
C5a C 0.3930(10) -0.1250(10) 0.9673(6) 0.076(5) Uani ? ? 1
C6a C 0.4250(10) -0.1150(10) 0.8844(6) 0.058(4) Uani ? ? 1
C1b C 0.0966(9) 0.4295(9) 0.1613(5) 0.032(3) Uani ? ? 1
C2b C 0.1080(10) 0.3121(9) 0.1399(5) 0.043(3) Uani ? ? 1
C3b C 0.1730(10) 0.3000(10) 0.0652(6) 0.056(4) Uani ? ? 1
C4b C 0.2260(10) 0.4060(10) 0.0135(6) 0.067(4) Uani ? ? 1
C5b C 0.2150(10) 0.5210(10) 0.0317(6) 0.068(4) Uani ? ? 1
C6b C 0.1510(10) 0.5330(10) 0.1065(6) 0.049(3) Uani ? ? 1
C1c C -0.1546(9) 0.4793(8) 0.2323(5) 0.031(3) Uani ? ? 1
C2c C -0.2390(10) 0.3909(9) 0.2240(6) 0.045(3) Uani ? ? 1
C3c C -0.3950(10) 0.4270(10) 0.2107(7) 0.060(4) Uani ? ? 1
C4c C -0.4690(10) 0.5500(10) 0.2079(6) 0.067(4) Uani ? ? 1
C5c C -0.3890(10) 0.6420(10) 0.2161(6) 0.067(4) Uani ? ? 1
C6c C -0.2320(10) 0.6080(10) 0.2277(6) 0.051(3) Uani ? ? 1
H1 H 0.2755 0.2924 0.5013 0.0633 Uiso calc N1 1
H2 H 0.0635 0.2517 0.3138 0.0633 Uiso calc N2 1
H21 H 0.3242 0.1838 0.6605 0.0633 Uiso calc C2 1
H22 H 0.1788 0.1253 0.6585 0.0633 Uiso calc C2 1
H31 H 0.4367 0.0754 0.5674 0.0633 Uiso calc C3 1
H32 H 0.2934 0.0138 0.5664 0.0633 Uiso calc C3 1
H41 H 0.0410 0.2534 0.5304 0.0633 Uiso calc C4 1
H42 H 0.0618 0.1528 0.4782 0.0633 Uiso calc C4 1
H51 H -0.0935 0.3554 0.3952 0.0633 Uiso calc C5 1
H52 H 0.0303 0.4338 0.4054 0.0633 Uiso calc C5 1
H61 H 0.3107 0.1123 0.4072 0.0633 Uiso calc C6 1
H62 H 0.4352 0.1892 0.4189 0.0633 Uiso calc C6 1
H71 H 0.2793 0.3918 0.3379 0.0633 Uiso calc C7 1
H72 H 0.3044 0.2928 0.2845 0.0633 Uiso calc C7 1
H8 H 0.0429 0.5300 0.2462 0.0633 Uiso calc C8 1
H2a H 0.1076 0.0933 0.7899 0.0633 Uiso calc C2a 1
H3a H 0.0560 0.0675 0.9322 0.0633 Uiso calc C3a 1
H4a H 0.2312 -0.0663 1.0427 0.0633 Uiso calc C4a 1
H5a H 0.4665 -0.1810 1.0135 0.0633 Uiso calc C5a 1
H6a H 0.5213 -0.1636 0.8730 0.0633 Uiso calc C6a 1
H2b H 0.0707 0.2381 0.1773 0.0633 Uiso calc C2b 1
H3b H 0.1811 0.2185 0.0513 0.0633 Uiso calc C3b 1
H4b H 0.2689 0.3995 -0.0383 0.0633 Uiso calc C4b 1
H5b H 0.2525 0.5939 -0.0066 0.0633 Uiso calc C5b 1
H6b H 0.1444 0.6154 0.1195 0.0633 Uiso calc C6b 1
H2c H -0.1874 0.3007 0.2276 0.0633 Uiso calc C2c 1
H3c H -0.4507 0.3635 0.2036 0.0633 Uiso calc C3c 1
H4c H -0.5786 0.5748 0.1992 0.0633 Uiso calc C4c 1
H5c H -0.4399 0.7309 0.2145 0.0633 Uiso calc C5c 1
H6c H -0.1758 0.6718 0.2329 0.0633 Uiso calc C6c 1
Ow1^*^ O 0.265(2) 0.449(2) 0.5230(10) 0.038 Uiso ? ? 0.340(10)
Ow2^*^ O 0.359(2) 0.426(2) 0.5020(10) 0.038 Uiso ? ? 0.270(10)
Ow3^*^ O 0.338(2) 0.436(2) 0.5390(10) 0.038 Uiso ? ? 0.330(10)
Ow4^*^ O 0.295(2) 0.5170(10) 0.4862(9) 0.038 Uiso ? ? 0.390(10)

loop_
_atom_type_symbol
_atom_type_description
_atom_type_scat_dispersion_real
_atom_type_scat_dispersion_imag
Cu ? 0.263 1.266
Cl ? 0.132 0.159
O ? 0.008 0.006
N ? 0.004 0.003
C ? 0.002 0.002
H ? 0.000 0.000

loop_
_geom_angle_atom_site_label_1
_geom_angle_atom_site_label_2
_geom_angle_atom_site_label_3
_geom_angle_site_symmetry_1
_geom_angle_site_symmetry_2
_geom_angle_site_symmetry_3
_geom_angle
_geom_angle_publ_flag
Cl1 Cu Cl2 1 . 1 99.74(8) yes
Cl1 Cu Cl3 1 . 1 118.85(7) yes
Cl1 Cu Cl4 1 . 1 100.01(8) yes
Cl2 Cu Cl3 1 . 1 100.86(8) yes
Cl2 Cu Cl4 1 . 1 139.20(10) yes
Cl3 Cu Cl4 1 . 1 100.20(10) yes
C3 N1 C4 1 . 1 112.9(4) yes
C3 N1 C6 1 . 1 109.0(4) yes
C4 N1 C6 1 . 1 110.1(4) yes
C5 N2 C7 1 . 1 109.8(4) yes
C5 N2 C8 1 . 1 111.4(4) yes
C7 N2 C8 1 . 1 111.4(4) yes
O C1 C2 1 . 1 120.5(5) yes
O C1 C1a 1 . 1 121.2(5) yes
C2 C1 C1a 1 . 1 118.2(5) yes
C1 C2 C3 1 . 1 109.6(4) yes
N1 C3 C2 1 . 1 114.2(4) yes
N1 C4 C5 1 . 1 113.0(4) yes
N2 C5 C4 1 . 1 111.3(4) yes
N1 C6 C7 1 . 1 111.8(4) yes
N2 C7 C6 1 . 1 112.8(4) yes
N2 C8 C1b 1 . 1 111.2(4) yes
N2 C8 C1c 1 . 1 112.3(4) yes
C1b C8 C1c 1 . 1 113.8(4) yes
C1 C1a C2a 1 . 1 122.9(5) ?
C1 C1a C6a 1 . 1 118.3(5) ?
C2a C1a C6a 1 . 1 118.7(6) ?
C1a C2a C3a 1 . 1 119.5(6) ?
C2a C3a C4a 1 . 1 121.9(7) ?
C3a C4a C5a 1 . 1 119.1(6) ?
C4a C5a C6a 1 . 1 120.7(7) ?
C1a C6a C5a 1 . 1 119.9(6) ?
C8 C1b C2b 1 . 1 123.1(5) ?
C8 C1b C6b 1 . 1 119.0(5) ?
C2b C1b C6b 1 . 1 117.8(6) ?
C1b C2b C3b 1 . 1 121.5(6) ?
C2b C3b C4b 1 . 1 118.0(7) ?
C3b C4b C5b 1 . 1 122.0(7) ?
C4b C5b C6b 1 . 1 120.3(7) ?
C1b C6b C5b 1 . 1 120.4(7) ?
C8 C1c C2c 1 . 1 124.7(5) ?
C8 C1c C6c 1 . 1 117.4(5) ?
C2c C1c C6c 1 . 1 117.8(5) ?
C1c C2c C3c 1 . 1 122.0(6) ?
C2c C3c C4c 1 . 1 119.8(7) ?
C3c C4c C5c 1 . 1 119.9(7) ?
C4c C5c C6c 1 . 1 120.8(7) ?
C1c C6c C5c 1 . 1 119.7(6) ?

loop_
_geom_bond_atom_site_label_1
_geom_bond_atom_site_label_2
_geom_bond_site_symmetry_1
_geom_bond_site_symmetry_2
_geom_bond_distance
_geom_bond_publ_flag
Cu Cl1 . 1 2.276(2) yes
Cu Cl2 . 1 2.251(2) yes
Cu Cl3 . 1 2.263(2) yes
Cu Cl4 . 1 2.162(2) yes
O C1 . 1 1.199(6) yes
N1 C3 . 1 1.511(6) yes
N1 C4 . 1 1.489(6) yes
N1 C6 . 1 1.493(5) yes
N2 C5 . 1 1.495(6) yes
N2 C7 . 1 1.495(6) yes
N2 C8 . 1 1.512(6) yes
C1 C2 . 1 1.505(7) yes
C1 C1a . 1 1.488(7) yes
C2 C3 . 1 1.502(6) yes
C4 C5 . 1 1.515(6) yes
C6 C7 . 1 1.494(6) yes
C8 C1b . 1 1.526(7) yes
C8 C1c . 1 1.514(7) yes
C1a C2a . 1 1.371(7) ?
C1a C6a . 1 1.375(7) ?
C2a C3a . 1 1.369(8) ?
C3a C4a . 1 1.327(9) ?
C4a C5a . 1 1.365(9) ?
C5a C6a . 1 1.363(8) ?
C1b C2b . 1 1.381(7) ?
C1b C6b . 1 1.354(7) ?
C2b C3b . 1 1.382(7) ?
C3b C4b . 1 1.346(9) ?
C4b C5b . 1 1.324(9) ?
C5b C6b . 1 1.383(8) ?
C1c C2c . 1 1.355(7) ?
C1c C6c . 1 1.365(7) ?
C2c C3c . 1 1.357(8) ?
C3c C4c . 1 1.318(9) ?
C4c C5c . 1 1.358(9) ?
C5c C6c . 1 1.358(8) ?

loop_
_geom_contact_atom_site_label_1
_geom_contact_atom_site_label_2
_geom_contact_distance
_geom_contact_site_symmetry_1
_geom_contact_site_symmetry_2
_geom_contact_publ_flag
Ow1 Cl3 3.14(2) . 1_565 ?
Ow1 N1 2.720(10) . 1 ?
Ow2 N1 2.66(2) . 1 ?
Ow3 N1 2.93(2) . 1 ?
Ow4 Cl2 2.910(10) . 1_565 ?
Ow4 Cl3 2.580(10) . 1_565 ?
O C6 3.036(6) . 2_656 ?
O C7 3.209(6) . 2_656 ?
O C3c 3.392(8) . 2_556 ?

loop_
_geom_torsion_atom_site_label_1
_geom_torsion_atom_site_label_2
_geom_torsion_atom_site_label_3
_geom_torsion_atom_site_label_4
_geom_torsion_site_symmetry_1
_geom_torsion_site_symmetry_2
_geom_torsion_site_symmetry_3
_geom_torsion_site_symmetry_4
_geom_torsion
C4 N1 C3 C2 . . . . -68.0(9)
C6 N1 C3 C2 . . . . 169.2(7)
C8 N2 C7 C6 . . . . 179.4(7)
C5 N2 C8 C1b . . . . 178.9(7)
C5 N2 C8 C1c . . . . -52.2(9)
C7 N2 C8 C1b . . . . 56.0(9)
C7 N2 C8 C1c . . . . -175.1(7)
C1a C1 C2 C3 . . . . -171.9(8)
C2 C1 C1a C2a . . . . 27.0(10)
C1 C2 C3 N1 . . . . 179.0(7)
N2 C8 C1b C2b . . . . 52.0(10)
N2 C8 C1c C2c . . . . -62.0(10)
